data_2230564
loop_
_publ_author_name
'Lin, Ning'
'Chen, Miao-Miao'
'Deng, Yan-Qiu'
'Luo, Ren-Shi'
'Ng, Seik Weng'

_publ_section_title
;
 (<i>S</i>)-2-(1-Methylindolin-2-yl)-1,3-diphenylpropan-2-ol
;
_journal_coeditor_code ZS2115
_journal_issue 6
_journal_name_full 'Acta Crystallographica Section E'
_journal_page_first o1515
_journal_paper_doi 10.1107/S1600536811019143
_journal_volume 67
_journal_year 2011
_chemical_formula_iupac 'C24 H25 N O'
_chemical_formula_moiety 'C24 H25 N O'
_chemical_formula_sum 'C24 H25 N O'
_chemical_formula_weight 343.45
_chemical_name_systematic
;
(<i>S</i>)-2-(1-Methylindolin-2-yl)-1,3-diphenylpropan-2-ol
;
_space_group_IT_number 19
_symmetry_cell_setting orthorhombic
_symmetry_space_group_name_Hall 'P 2ac 2ab'
_symmetry_space_group_name_H-M 'P 21 21 21'
_atom_sites_solution_hydrogens geom
_atom_sites_solution_primary direct
_atom_sites_solution_secondary difmap
_audit_creation_method SHELXL-97
_cell_angle_alpha 90.00
_cell_angle_beta 90.00
_cell_angle_gamma 90.00
_cell_formula_units_Z 4
_cell_length_a 9.8501(6)
_cell_length_b 12.0880(7)
_cell_length_c 15.4883(10)
_cell_measurement_reflns_used 3877
_cell_measurement_temperature 293(2)
_cell_measurement_theta_max 27.08
_cell_measurement_theta_min 2.45
_cell_volume 1844.2(2)
_computing_cell_refinement 'SAINT (Bruker, 2001)'
_computing_data_collection 'SMART (Bruker, 2001)'
_computing_data_reduction 'SAINT (Bruker, 2001)'
_computing_molecular_graphics 'X-SEED (Barbour, 2001)'
_computing_publication_material 'publCIF (Westrip, 2010)'
_computing_structure_refinement 'SHELXL97 (Sheldrick, 2008)'
_computing_structure_solution 'SHELXS97 (Sheldrick, 2008)'
_diffrn_ambient_temperature 293(2)
_diffrn_measured_fraction_theta_full 0.973
_diffrn_measured_fraction_theta_max 0.973
_diffrn_measurement_device_type 'Bruker SMART CCD'
_diffrn_measurement_method '\f and \w'
_diffrn_radiation_monochromator graphite
_diffrn_radiation_source 'fine-focus sealed tube'
_diffrn_radiation_type MoK\a
_diffrn_radiation_wavelength 0.71073
_diffrn_reflns_av_R_equivalents 0.0518
_diffrn_reflns_av_sigmaI/netI 0.0437
_diffrn_reflns_limit_h_max 9
_diffrn_reflns_limit_h_min -12
_diffrn_reflns_limit_k_max 15
_diffrn_reflns_limit_k_min -15
_diffrn_reflns_limit_l_max 18
_diffrn_reflns_limit_l_min -20
_diffrn_reflns_number 10040
_diffrn_reflns_theta_full 27.48
_diffrn_reflns_theta_max 27.48
_diffrn_reflns_theta_min 2.14
_diffrn_standards_decay_% 0
_diffrn_standards_number 0
_exptl_absorpt_coefficient_mu 0.075
_exptl_absorpt_correction_type none
_exptl_crystal_colour Colorless
_exptl_crystal_density_diffrn 1.237
_exptl_crystal_density_method 'not measured'
_exptl_crystal_description Block
_exptl_crystal_F_000 736
_exptl_crystal_size_max 0.40
_exptl_crystal_size_mid 0.20
_exptl_crystal_size_min 0.20
_refine_diff_density_max 0.253
_refine_diff_density_min -0.177
_refine_ls_extinction_method none
_refine_ls_goodness_of_fit_ref 1.051
_refine_ls_hydrogen_treatment mixed
_refine_ls_matrix_type full
_refine_ls_number_parameters 240
_refine_ls_number_reflns 2341
_refine_ls_number_restraints 1
_refine_ls_restrained_S_all 1.051
_refine_ls_R_factor_all 0.0496
_refine_ls_R_factor_gt 0.0444
_refine_ls_shift/su_max 0.001
_refine_ls_shift/su_mean 0.001
_refine_ls_structure_factor_coef Fsqd
_refine_ls_weighting_details 'calc w=1/[\s^2^(Fo^2^)+(0.0715P)^2^+0.2207P] where P=(Fo^2^+2Fc^2^)/3'
_refine_ls_weighting_scheme calc
_refine_ls_wR_factor_gt 0.1152
_refine_ls_wR_factor_ref 0.1199
_reflns_number_gt 2118
_reflns_number_total 2341
_reflns_threshold_expression I>2\s(I)
_cod_data_source_file zs2115.cif
_cod_data_source_block I
_cod_database_code 2230564
_cod_database_fobs_code 2230564

loop_
_symmetry_equiv_pos_as_xyz
'x, y, z'
'-x+1/2, -y, z+1/2'
'x+1/2, -y+1/2, -z'
'-x, y+1/2, -z+1/2'

loop_
_atom_site_type_symbol
_atom_site_label
_atom_site_fract_x
_atom_site_fract_y
_atom_site_fract_z
_atom_site_U_iso_or_equiv
_atom_site_adp_type
_atom_site_calc_flag
_atom_site_refinement_flags
_atom_site_occupancy
_atom_site_symmetry_multiplicity
_atom_site_disorder_assembly
_atom_site_disorder_group
O O1 0.15461(16) 0.34594(13) 0.80221(11) 0.0323(4) Uani d D 1 1 . .
H H1 0.174(3) 0.357(2) 0.7499(9) 0.045(8) Uiso d D 1 1 . .
N N1 0.01846(18) 0.55982(17) 0.80990(12) 0.0308(4) Uani d . 1 1 . .
C C1 0.3692(2) 0.42422(18) 0.85258(15) 0.0297(5) Uani d . 1 1 . .
H H1A 0.4052 0.4780 0.8930 0.036 Uiso calc R 1 1 . .
H H1B 0.3908 0.3513 0.8747 0.036 Uiso calc R 1 1 . .
C C2 0.4405(2) 0.43916(18) 0.76668(15) 0.0285(5) Uani d . 1 1 . .
C C3 0.4989(3) 0.5395(2) 0.74430(19) 0.0399(6) Uani d . 1 1 . .
H H3 0.4962 0.5979 0.7833 0.048 Uiso calc R 1 1 . .
C C4 0.5614(3) 0.5546(2) 0.6646(2) 0.0497(7) Uani d . 1 1 . .
H H4 0.5993 0.6227 0.6505 0.060 Uiso calc R 1 1 . .
C C5 0.5668(2) 0.4677(2) 0.60614(18) 0.0442(7) Uani d . 1 1 . .
H H5 0.6072 0.4776 0.5524 0.053 Uiso calc R 1 1 . .
C C6 0.5125(2) 0.3670(2) 0.62797(17) 0.0410(6) Uani d . 1 1 . .
H H6 0.5174 0.3083 0.5893 0.049 Uiso calc R 1 1 . .
C C7 0.4499(2) 0.3523(2) 0.70783(17) 0.0336(5) Uani d . 1 1 . .
H H7 0.4139 0.2835 0.7220 0.040 Uiso calc R 1 1 . .
C C8 0.1523(2) 0.42783(19) 0.94128(14) 0.0305(5) Uani d . 1 1 . .
H H8A 0.1791 0.4931 0.9734 0.037 Uiso calc R 1 1 . .
H H8B 0.0541 0.4292 0.9364 0.037 Uiso calc R 1 1 . .
C C9 0.1919(2) 0.32691(18) 0.99352(15) 0.0289(5) Uani d . 1 1 . .
C C10 0.1463(2) 0.22140(19) 0.97106(17) 0.0365(5) Uani d . 1 1 . .
H H10 0.0929 0.2124 0.9220 0.044 Uiso calc R 1 1 . .
C C11 0.1792(3) 0.1302(2) 1.0205(2) 0.0441(6) Uani d . 1 1 . .
H H11 0.1472 0.0607 1.0046 0.053 Uiso calc R 1 1 . .
C C12 0.2595(3) 0.1412(2) 1.09372(18) 0.0428(6) Uani d . 1 1 . .
H H12 0.2821 0.0795 1.1266 0.051 Uiso calc R 1 1 . .
C C13 0.3054(3) 0.2453(2) 1.11701(18) 0.0434(6) Uani d . 1 1 . .
H H13 0.3587 0.2540 1.1661 0.052 Uiso calc R 1 1 . .
C C14 0.2717(2) 0.3366(2) 1.06703(15) 0.0361(5) Uani d . 1 1 . .
H H14 0.3034 0.4060 1.0832 0.043 Uiso calc R 1 1 . .
C C15 0.2125(2) 0.43663(17) 0.84985(14) 0.0275(4) Uani d . 1 1 . .
C C16 0.1685(2) 0.54640(17) 0.80736(15) 0.0282(5) Uani d . 1 1 . .
H H16 0.1975 0.5455 0.7468 0.034 Uiso calc R 1 1 . .
C C17 0.2251(2) 0.65260(17) 0.85054(15) 0.0302(5) Uani d . 1 1 . .
H H17A 0.2844 0.6342 0.8984 0.036 Uiso calc R 1 1 . .
H H17B 0.2752 0.6970 0.8092 0.036 Uiso calc R 1 1 . .
C C18 0.1009(2) 0.71306(17) 0.88161(14) 0.0271(4) Uani d . 1 1 . .
C C19 0.0897(2) 0.81040(18) 0.92767(15) 0.0297(5) Uani d . 1 1 . .
H H19 0.1671 0.8479 0.9459 0.036 Uiso calc R 1 1 . .
C C20 -0.0393(2) 0.85191(19) 0.94665(15) 0.0325(5) Uani d . 1 1 . .
H H20 -0.0485 0.9176 0.9773 0.039 Uiso calc R 1 1 . .
C C21 -0.1534(2) 0.79467(19) 0.91952(15) 0.0327(5) Uani d . 1 1 . .
H H21 -0.2389 0.8228 0.9327 0.039 Uiso calc R 1 1 . .
C C22 -0.1440(2) 0.69653(18) 0.87326(14) 0.0305(5) Uani d . 1 1 . .
H H22 -0.2216 0.6588 0.8558 0.037 Uiso calc R 1 1 . .
C C23 -0.0148(2) 0.65606(17) 0.85368(14) 0.0268(4) Uani d . 1 1 . .
C C24 -0.0615(2) 0.5207(2) 0.73715(16) 0.0342(5) Uani d . 1 1 . .
H H24A -0.1539 0.5446 0.7438 0.051 Uiso calc R 1 1 . .
H H24B -0.0584 0.4414 0.7351 0.051 Uiso calc R 1 1 . .
H H24C -0.0250 0.5504 0.6846 0.051 Uiso calc R 1 1 . .

loop_
_atom_site_aniso_label
_atom_site_aniso_U_11
_atom_site_aniso_U_22
_atom_site_aniso_U_33
_atom_site_aniso_U_12
_atom_site_aniso_U_13
_atom_site_aniso_U_23
O1 0.0333(8) 0.0377(8) 0.0259(8) -0.0021(7) 0.0010(7) -0.0070(7)
N1 0.0245(8) 0.0407(10) 0.0271(9) 0.0026(8) -0.0034(7) -0.0052(8)
C1 0.0298(10) 0.0330(10) 0.0263(11) 0.0031(8) -0.0014(9) -0.0031(10)
C2 0.0235(9) 0.0340(10) 0.0280(11) 0.0048(8) -0.0020(8) -0.0022(9)
C3 0.0355(10) 0.0367(12) 0.0476(15) 0.0037(10) 0.0114(11) -0.0043(11)
C4 0.0403(13) 0.0460(14) 0.0627(19) 0.0086(12) 0.0166(13) 0.0142(14)
C5 0.0285(11) 0.0723(18) 0.0318(13) 0.0137(11) 0.0061(10) 0.0137(13)
C6 0.0280(10) 0.0625(15) 0.0326(13) 0.0086(10) -0.0017(10) -0.0152(12)
C7 0.0263(10) 0.0386(11) 0.0359(12) 0.0026(9) -0.0010(9) -0.0068(11)
C8 0.0311(10) 0.0358(11) 0.0245(11) 0.0026(9) 0.0024(9) -0.0050(9)
C9 0.0244(9) 0.0364(11) 0.0259(10) 0.0009(8) 0.0058(8) -0.0022(9)
C10 0.0313(10) 0.0413(12) 0.0368(14) -0.0032(10) -0.0024(10) -0.0014(11)
C11 0.0409(13) 0.0373(11) 0.0540(17) -0.0025(10) 0.0047(13) 0.0012(12)
C12 0.0383(12) 0.0454(13) 0.0446(14) 0.0063(10) 0.0054(11) 0.0133(13)
C13 0.0414(12) 0.0582(15) 0.0306(13) 0.0023(11) -0.0020(11) 0.0073(12)
C14 0.0396(11) 0.0421(13) 0.0265(11) -0.0045(10) 0.0006(10) -0.0010(10)
C15 0.0265(9) 0.0326(10) 0.0233(10) 0.0027(9) -0.0008(8) -0.0050(9)
C16 0.0255(10) 0.0353(11) 0.0239(10) 0.0020(9) -0.0006(9) -0.0020(9)
C17 0.0272(10) 0.0344(10) 0.0288(11) 0.0002(9) -0.0034(9) -0.0003(10)
C18 0.0272(9) 0.0309(10) 0.0231(10) 0.0000(8) 0.0000(9) 0.0046(8)
C19 0.0308(10) 0.0331(10) 0.0251(11) -0.0014(9) -0.0002(9) 0.0028(9)
C20 0.0395(11) 0.0308(10) 0.0271(11) 0.0038(9) 0.0050(10) 0.0003(9)
C21 0.0286(10) 0.0404(11) 0.0290(12) 0.0072(9) 0.0033(9) 0.0065(10)
C22 0.0270(9) 0.0392(11) 0.0254(11) -0.0001(9) -0.0017(9) 0.0054(9)
C23 0.0297(10) 0.0312(10) 0.0195(10) 0.0010(8) -0.0019(8) 0.0046(9)
C24 0.0310(10) 0.0458(12) 0.0258(11) -0.0029(9) -0.0044(9) -0.0040(10)

loop_
_atom_type_symbol
_atom_type_description
_atom_type_scat_dispersion_real
_atom_type_scat_dispersion_imag
_atom_type_scat_source
C C 0.0033 0.0000 'International Tables Vol C Tables 4.2.6.8 and 6.1.1.4'
H H 0.0000 0.0000 'International Tables Vol C Tables 4.2.6.8 and 6.1.1.4'
N N 0.0061 0.0000 'International Tables Vol C Tables 4.2.6.8 and 6.1.1.4'
O O 0.0106 0.0000 'International Tables Vol C Tables 4.2.6.8 and 6.1.1.4'

loop_
_geom_angle_atom_site_label_1
_geom_angle_atom_site_label_2
_geom_angle_atom_site_label_3
_geom_angle_site_symmetry_1
_geom_angle_site_symmetry_3
_geom_angle
_geom_angle_publ_flag
C15 O1 H1 . . 106(2) ?
C23 N1 C24 . . 121.61(18) ?
C23 N1 C16 . . 109.84(17) ?
C24 N1 C16 . . 118.84(18) ?
C2 C1 C15 . . 115.22(18) ?
C2 C1 H1A . . 108.5 ?
C15 C1 H1A . . 108.5 ?
C2 C1 H1B . . 108.5 ?
C15 C1 H1B . . 108.5 ?
H1A C1 H1B . . 107.5 ?
C3 C2 C7 . . 117.9(2) ?
C3 C2 C1 . . 121.1(2) ?
C7 C2 C1 . . 121.0(2) ?
C2 C3 C4 . . 121.3(2) ?
C2 C3 H3 . . 119.3 ?
C4 C3 H3 . . 119.3 ?
C5 C4 C3 . . 119.8(3) ?
C5 C4 H4 . . 120.1 ?
C3 C4 H4 . . 120.1 ?
C6 C5 C4 . . 119.7(2) ?
C6 C5 H5 . . 120.2 ?
C4 C5 H5 . . 120.2 ?
C5 C6 C7 . . 120.3(2) ?
C5 C6 H6 . . 119.8 ?
C7 C6 H6 . . 119.8 ?
C6 C7 C2 . . 120.9(2) ?
C6 C7 H7 . . 119.6 ?
C2 C7 H7 . . 119.6 ?
C9 C8 C15 . . 116.63(17) ?
C9 C8 H8A . . 108.1 ?
C15 C8 H8A . . 108.1 ?
C9 C8 H8B . . 108.1 ?
C15 C8 H8B . . 108.1 ?
H8A C8 H8B . . 107.3 ?
C14 C9 C10 . . 117.6(2) ?
C14 C9 C8 . . 121.1(2) ?
C10 C9 C8 . . 121.3(2) ?
C11 C10 C9 . . 121.1(2) ?
C11 C10 H10 . . 119.5 ?
C9 C10 H10 . . 119.5 ?
C10 C11 C12 . . 120.6(2) ?
C10 C11 H11 . . 119.7 ?
C12 C11 H11 . . 119.7 ?
C13 C12 C11 . . 119.0(2) ?
C13 C12 H12 . . 120.5 ?
C11 C12 H12 . . 120.5 ?
C12 C13 C14 . . 119.9(2) ?
C12 C13 H13 . . 120.0 ?
C14 C13 H13 . . 120.0 ?
C13 C14 C9 . . 121.7(2) ?
C13 C14 H14 . . 119.1 ?
C9 C14 H14 . . 119.1 ?
O1 C15 C8 . . 105.45(17) ?
O1 C15 C16 . . 108.96(17) ?
C8 C15 C16 . . 110.09(17) ?
O1 C15 C1 . . 109.54(17) ?
C8 C15 C1 . . 110.58(18) ?
C16 C15 C1 . . 111.99(18) ?
N1 C16 C15 . . 111.21(18) ?
N1 C16 C17 . . 104.81(17) ?
C15 C16 C17 . . 115.25(17) ?
N1 C16 H16 . . 108.4 ?
C15 C16 H16 . . 108.4 ?
C17 C16 H16 . . 108.4 ?
C18 C17 C16 . . 104.33(17) ?
C18 C17 H17A . . 110.9 ?
C16 C17 H17A . . 110.9 ?
C18 C17 H17B . . 110.9 ?
C16 C17 H17B . . 110.9 ?
H17A C17 H17B . . 108.9 ?
C19 C18 C23 . . 121.0(2) ?
C19 C18 C17 . . 130.1(2) ?
C23 C18 C17 . . 108.90(18) ?
C18 C19 C20 . . 119.2(2) ?
C18 C19 H19 . . 120.4 ?
C20 C19 H19 . . 120.4 ?
C21 C20 C19 . . 119.7(2) ?
C21 C20 H20 . . 120.2 ?
C19 C20 H20 . . 120.2 ?
C20 C21 C22 . . 121.9(2) ?
C20 C21 H21 . . 119.0 ?
C22 C21 H21 . . 119.0 ?
C21 C22 C23 . . 118.2(2) ?
C21 C22 H22 . . 120.9 ?
C23 C22 H22 . . 120.9 ?
N1 C23 C22 . . 127.99(19) ?
N1 C23 C18 . . 111.84(18) ?
C22 C23 C18 . . 120.14(19) ?
N1 C24 H24A . . 109.5 ?
N1 C24 H24B . . 109.5 ?
H24A C24 H24B . . 109.5 ?
N1 C24 H24C . . 109.5 ?
H24A C24 H24C . . 109.5 ?
H24B C24 H24C . . 109.5 ?

loop_
_geom_bond_atom_site_label_1
_geom_bond_atom_site_label_2
_geom_bond_site_symmetry_2
_geom_bond_distance
_geom_bond_publ_flag
O1 C15 . 1.439(3) ?
O1 H1 . 0.843(10) ?
N1 C23 . 1.386(3) ?
N1 C24 . 1.454(3) ?
N1 C16 . 1.487(3) ?
C1 C2 . 1.516(3) ?
C1 C15 . 1.551(3) ?
C1 H1A . 0.9700 ?
C1 H1B . 0.9700 ?
C2 C3 . 1.386(3) ?
C2 C7 . 1.394(3) ?
C3 C4 . 1.391(4) ?
C3 H3 . 0.9300 ?
C4 C5 . 1.388(4) ?
C4 H4 . 0.9300 ?
C5 C6 . 1.371(4) ?
C5 H5 . 0.9300 ?
C6 C7 . 1.393(4) ?
C6 H6 . 0.9300 ?
C7 H7 . 0.9300 ?
C8 C9 . 1.515(3) ?
C8 C15 . 1.539(3) ?
C8 H8A . 0.9700 ?
C8 H8B . 0.9700 ?
C9 C14 . 1.389(3) ?
C9 C10 . 1.396(3) ?
C10 C11 . 1.381(4) ?
C10 H10 . 0.9300 ?
C11 C12 . 1.389(4) ?
C11 H11 . 0.9300 ?
C12 C13 . 1.385(4) ?
C12 H12 . 0.9300 ?
C13 C14 . 1.388(4) ?
C13 H13 . 0.9300 ?
C14 H14 . 0.9300 ?
C15 C16 . 1.543(3) ?
C16 C17 . 1.551(3) ?
C16 H16 . 0.9800 ?
C17 C18 . 1.504(3) ?
C17 H17A . 0.9700 ?
C17 H17B . 0.9700 ?
C18 C19 . 1.380(3) ?
C18 C23 . 1.400(3) ?
C19 C20 . 1.397(3) ?
C19 H19 . 0.9300 ?
C20 C21 . 1.385(3) ?
C20 H20 . 0.9300 ?
C21 C22 . 1.389(3) ?
C21 H21 . 0.9300 ?
C22 C23 . 1.397(3) ?
C22 H22 . 0.9300 ?
C24 H24A . 0.9600 ?
C24 H24B . 0.9600 ?
C24 H24C . 0.9600 ?

loop_
_geom_torsion_atom_site_label_1
_geom_torsion_atom_site_label_2
_geom_torsion_atom_site_label_3
_geom_torsion_atom_site_label_4
_geom_torsion_site_symmetry_1
_geom_torsion_site_symmetry_2
_geom_torsion_site_symmetry_3
_geom_torsion_site_symmetry_4
_geom_torsion
_geom_torsion_publ_flag
C15 C1 C2 C3 . . . . 97.5(3) ?
C15 C1 C2 C7 . . . . -82.7(2) ?
C7 C2 C3 C4 . . . . 1.9(4) ?
C1 C2 C3 C4 . . . . -178.3(2) ?
C2 C3 C4 C5 . . . . -0.5(4) ?
C3 C4 C5 C6 . . . . -1.0(4) ?
C4 C5 C6 C7 . . . . 1.1(4) ?
C5 C6 C7 C2 . . . . 0.4(3) ?
C3 C2 C7 C6 . . . . -1.9(3) ?
C1 C2 C7 C6 . . . . 178.3(2) ?
C15 C8 C9 C14 . . . . 113.0(2) ?
C15 C8 C9 C10 . . . . -68.9(3) ?
C14 C9 C10 C11 . . . . 0.3(3) ?
C8 C9 C10 C11 . . . . -177.9(2) ?
C9 C10 C11 C12 . . . . -0.5(4) ?
C10 C11 C12 C13 . . . . 0.6(4) ?
C11 C12 C13 C14 . . . . -0.5(4) ?
C12 C13 C14 C9 . . . . 0.3(4) ?
C10 C9 C14 C13 . . . . -0.2(3) ?
C8 C9 C14 C13 . . . . 178.0(2) ?
C9 C8 C15 O1 . . . . 65.5(2) ?
C9 C8 C15 C16 . . . . -177.09(18) ?
C9 C8 C15 C1 . . . . -52.8(2) ?
C2 C1 C15 O1 . . . . 68.1(2) ?
C2 C1 C15 C8 . . . . -176.10(17) ?
C2 C1 C15 C16 . . . . -52.9(2) ?
C23 N1 C16 C15 . . . . 121.39(19) ?
C24 N1 C16 C15 . . . . -92.0(2) ?
C23 N1 C16 C17 . . . . -3.8(2) ?
C24 N1 C16 C17 . . . . 142.8(2) ?
O1 C15 C16 N1 . . . . 61.9(2) ?
C8 C15 C16 N1 . . . . -53.2(2) ?
C1 C15 C16 N1 . . . . -176.71(18) ?
O1 C15 C16 C17 . . . . -178.96(18) ?
C8 C15 C16 C17 . . . . 65.9(2) ?
C1 C15 C16 C17 . . . . -57.6(2) ?
N1 C16 C17 C18 . . . . 5.1(2) ?
C15 C16 C17 C18 . . . . -117.5(2) ?
C16 C17 C18 C19 . . . . 177.1(2) ?
C16 C17 C18 C23 . . . . -4.9(2) ?
C23 C18 C19 C20 . . . . 0.2(3) ?
C17 C18 C19 C20 . . . . 178.0(2) ?
C18 C19 C20 C21 . . . . 0.4(3) ?
C19 C20 C21 C22 . . . . -0.3(3) ?
C20 C21 C22 C23 . . . . -0.4(3) ?
C24 N1 C23 C22 . . . . 37.3(3) ?
C16 N1 C23 C22 . . . . -177.2(2) ?
C24 N1 C23 C18 . . . . -144.7(2) ?
C16 N1 C23 C18 . . . . 0.8(3) ?
C21 C22 C23 N1 . . . . 178.8(2) ?
C21 C22 C23 C18 . . . . 1.0(3) ?
C19 C18 C23 N1 . . . . -179.06(19) ?
C17 C18 C23 N1 . . . . 2.7(2) ?
C19 C18 C23 C22 . . . . -0.9(3) ?
C17 C18 C23 C22 . . . . -179.1(2) ?

loop_
_cod_related_entry_id
_cod_related_entry_database
_cod_related_entry_code
1 ChemSpider 30656749
